data_8100248
loop_
_publ_author_name
'Valach, Fedor'
'Saunders, Andrew'
'Cowley, Andrew'
'Watkin, David John'

_publ_section_title
;
Crystal structure of bis(2-chloro-6-fluorobenzoato)bis(pyridine)copper
(II), Cu(C~7~H~3~ClFO~2~)~2~(C~5~NH~5~)~2~
;
_journal_issue 1
_journal_name_full 'Zeitschrift f\"ur Kristallographie - New Crystal Structures'
_journal_page_first 31
_journal_page_last 32
_journal_volume 218
_journal_year 2003
_chemical_formula_moiety 'C24 H16 Cl2 Cu F2 N2 O4'
_chemical_formula_structural 'Cu(C7 H3 ClFO2)2 (C5 NH5)2'
_chemical_formula_sum 'C24 H16 Cl2 Cu F2 N2 O4'
_chemical_formula_weight 568.84
_chemical_name_common
;
Bis(2-chloro-6-fluorobenzoato)bis(pyridyne)copper(II) complex
;
_space_group_IT_number 14
_symmetry_cell_setting monoclinic
_symmetry_space_group_name_Hall '-P 2yn'
_symmetry_space_group_name_H-M 'P 1 21/n 1'
_cell_angle_alpha 90
_cell_angle_beta 104.51(2)
_cell_angle_gamma 90
_cell_formula_units_Z 2
_cell_length_a 7.119(2)
_cell_length_b 20.845(6)
_cell_length_c 8.316(2)
_cell_measurement_temperature 190
_cell_volume 1194.7(6)
_diffrn_ambient_temperature 190
_exptl_crystal_density_diffrn 1.581
_cod_depositor_comments
;
The following automatic conversions were performed:
'_symmetry_cell_setting' value 'Monoclinic' changed to 'monoclinic'
according to '/home/saulius/struct/CIF-dictionaries/cif_core.dic'
dictionary named 'cif_core.dic' version 2.4.1 from 2010-06-29.

Automatic conversion script
Id: cif_fix_enum 1527 2010-12-29 10:47:43Z saulius 
;
_cod_original_sg_symbol_H-M 'P 21/n'
_cod_database_code 8100248

loop_
_symmetry_equiv_pos_as_xyz
x,y,z
-x,-y,-z
-x+1/2,y+1/2,-z+1/2
x+1/2,-y+1/2,z+1/2

loop_
_atom_site_label
_atom_site_type_symbol
_atom_site_fract_x
_atom_site_fract_y
_atom_site_fract_z
_atom_site_U_iso_or_equiv
_atom_site_occupancy
_atom_site_adp_type
Cu Cu 1.0000 0.0000 1.0000 0.0240 1.0000 Uani
Cl Cl 1.52597(11) -0.09284(4) 0.7788(1) 0.0553 1.0000 Uani
O1 O 1.2373(2) -0.05182(7) 1.04479(18) 0.0286 1.0000 Uani
O2 O 1.0523(2) -0.11823(8) 0.8628(2) 0.0363 1.0000 Uani
F F 1.2237(3) -0.20413(9) 1.1989(2) 0.0579 1.0000 Uani
N N 0.9329(3) -0.03916(9) 1.2001(2) 0.0278 1.0000 Uani
C1 C 1.2044(3) -0.1042(1) 0.9623(2) 0.0251 1.0000 Uani
C2 C 1.3729(3) -0.1508(1) 1.0011(3) 0.0297 1.0000 Uani
C8 C 0.7479(3) -0.04580(11) 1.2084(3) 0.0332 1.0000 Uani
C11 C 1.0314(4) -0.08746(15) 1.4690(3) 0.0447 1.0000 Uani
C12 C 1.0723(4) -0.05988(13) 1.3313(3) 0.0379 1.0000 Uani
C7 C 1.3827(4) -0.19794(13) 1.1181(4) 0.0454 1.0000 Uani
C4 C 1.6857(4) -0.18899(15) 0.9727(5) 0.0587 1.0000 Uani
C3 C 1.5270(4) -0.14823(11) 0.9268(3) 0.0367 1.0000 Uani
C10 C 0.8416(4) -0.09454(14) 1.4751(3) 0.0452 1.0000 Uani
C5 C 1.6879(5) -0.23440(15) 1.0929(6) 0.0708 1.0000 Uani
C9 C 0.6972(4) -0.07283(14) 1.3429(3) 0.0424 1.0000 Uani
C6 C 1.5367(5) -0.23987(15) 1.1677(6) 0.0692 1.0000 Uani
H4 H 0.6423 -0.0301 1.1110 0.0600 1.0000 Uiso
H7 H 1.1410 -0.1026 1.5645 0.0499 1.0000 Uiso
H8 H 1.2125 -0.0547 1.3281 0.0600 1.0000 Uiso
H1 H 1.7984 -0.1850 0.9177 0.0633 1.0000 Uiso
H6 H 0.8085 -0.1154 1.5740 0.0514 1.0000 Uiso
H2 H 1.8008 -0.2645 1.1269 0.0713 1.0000 Uiso
H5 H 0.5557 -0.0766 1.3445 0.0485 1.0000 Uiso
H3 H 1.5392 -0.2737 1.2545 0.0729 1.0000 Uiso

loop_
_atom_site_aniso_label
_atom_site_aniso_U_11
_atom_site_aniso_U_22
_atom_site_aniso_U_33
_atom_site_aniso_U_23
_atom_site_aniso_U_13
_atom_site_aniso_U_12
Cu 0.0232(2) 0.0250(2) 0.0220(2) -0.00046(13) 0.00266(13) 0.00536(13)
Cl 0.0526(4) 0.0642(5) 0.0550(4) 0.0115(3) 0.0246(3) 0.0067(3)
O1 0.0272(7) 0.0289(7) 0.0281(7) -0.0009(6) 0.0042(6) 0.0065(6)
O2 0.0298(8) 0.0375(8) 0.0377(9) -0.0009(7) 0.0011(7) -0.0003(7)
F 0.056(1) 0.0660(11) 0.064(1) 0.0384(9) 0.0376(9) 0.0316(8)
N 0.0285(9) 0.0288(9) 0.0237(8) -0.0024(7) 0.0022(7) 0.0041(7)
C1 0.026(1) 0.026(1) 0.0249(9) 0.0030(8) 0.0100(8) 0.0020(8)
C2 0.0286(11) 0.024(1) 0.0380(11) -0.0007(8) 0.0103(9) 0.0032(8)
C8 0.0301(11) 0.0348(11) 0.0321(11) -0.0002(9) 0.0031(9) 0.0011(9)
C11 0.0446(15) 0.0604(17) 0.0264(11) 0.0065(11) 0.004(1) 0.0136(12)
C12 0.0316(12) 0.0510(14) 0.0291(11) 0.004(1) 0.0034(9) 0.010(1)
C7 0.0411(14) 0.0360(13) 0.0617(17) 0.0158(12) 0.0177(12) 0.007(1)
C4 0.0382(14) 0.0474(16) 0.097(3) -0.0088(16) 0.0288(15) 0.0093(12)
C3 0.0320(12) 0.0329(12) 0.0482(14) -0.006(1) 0.016(1) 0.0006(9)
C10 0.0507(15) 0.0545(16) 0.0320(12) 0.0064(11) 0.0136(11) 0.0032(12)
C5 0.0459(17) 0.0407(16) 0.125(3) 0.0140(18) 0.0200(19) 0.0196(13)
C9 0.0338(12) 0.0526(15) 0.0409(13) 0.0031(11) 0.010(1) -0.0024(11)
C6 0.0560(19) 0.0404(16) 0.109(3) 0.0320(18) 0.0176(19) 0.0146(14)

loop_
_geom_bond_atom_site_label_1
_geom_bond_site_symmetry_1
_geom_bond_atom_site_label_2
_geom_bond_site_symmetry_2
_geom_bond_distance
_geom_bond_publ_flag
Cu . O1 . 1.9607(14) yes
Cu . O1 2_757 1.9607(14) yes
Cu . N . 2.0155(18) yes
Cu . N 2_757 2.0155(18) yes
Cl . C3 . 1.687(3) yes
O1 . C1 . 1.279(3) yes
O2 . C1 . 1.222(3) yes
F . C7 . 1.459(3) yes
N . C8 . 1.343(3) yes
N . C12 . 1.349(3) yes
C1 . C2 . 1.514(3) yes
C2 . C7 . 1.373(3) yes
C2 . C3 . 1.388(3) yes
C8 . C9 . 1.379(4) yes
C8 . H4 . 1.011 no
C11 . C12 . 1.376(4) yes
C11 . C10 . 1.372(4) yes
C11 . H7 . 1.014 no
C12 . H8 . 1.011 no
C7 . C6 . 1.382(4) yes
C4 . C3 . 1.388(4) yes
C4 . C5 . 1.374(6) yes
C4 . H1 . 1.021 no
C10 . C9 . 1.380(4) yes
C10 . H6 . 1.009 no
C5 . C6 . 1.376(6) yes
C5 . H2 . 1.003 no
C9 . H5 . 1.014 no
C6 . H3 . 1.006 no
